data_7213721
loop_
_publ_author_name
'Golenya, Irina A.'
'Gumienna-Kontecka, Elzbieta'
'Haukka, Matti'
'Korsun, Oleksandr M.'
'Kalugin, Oleg N.'
'Fritsky, Igor O.'

_publ_section_title
;
 Copper(ii) complexes of 3- and 4-picolinehydroxamic acids: from
 mononuclear compounds to 1D- and 2D-coordination polymers
;
_journal_issue 10
_journal_name_full CrystEngComm
_journal_page_first 1904
_journal_paper_doi 10.1039/c3ce42343c
_journal_volume 16
_journal_year 2014
_chemical_formula_moiety 'C10 H17 Cu N2 O4 S2, Cl O4'
_chemical_formula_sum 'C10 H17 Cl Cu N2 O8 S2'
_chemical_formula_weight 456.37
_chemical_name_systematic
; 
 ? 
;
_space_group_IT_number 2
_symmetry_cell_setting triclinic
_symmetry_space_group_name_Hall '-P 1'
_symmetry_space_group_name_H-M 'P -1'
_atom_sites_solution_hydrogens geom
_atom_sites_solution_primary direct
_atom_sites_solution_secondary difmap
_audit_creation_method SHELXL-97
_cell_angle_alpha 96.294(2)
_cell_angle_beta 102.423(2)
_cell_angle_gamma 95.889(2)
_cell_formula_units_Z 2
_cell_length_a 8.7094(3)
_cell_length_b 9.5978(3)
_cell_length_c 10.6996(3)
_cell_measurement_reflns_used 3729
_cell_measurement_temperature 120(2)
_cell_measurement_theta_max 27.48
_cell_measurement_theta_min 1.00
_cell_volume 860.82(5)
_computing_cell_refinement 'Denzo/Scalepack (Otwinowski & Minor, 1997)'
_computing_data_collection 'Collect (Nonius BV, 1997-2000)'
_computing_data_reduction 'Denzo/Scalepack (Otwinowski & Minor, 1997)'
_computing_molecular_graphics 'Diamond v.3.1d (Crystal Impact GbR, 2006)'
_computing_publication_material 'SHELXL-97 (Sheldrick, 1997)'
_computing_structure_refinement 'SHELXL-97 (Sheldrick, 1997)'
_computing_structure_solution 'SIR2004 (Burla et al., 2005)'
_diffrn_ambient_temperature 120(2)
_diffrn_detector_area_resol_mean 9
_diffrn_measured_fraction_theta_full 0.995
_diffrn_measured_fraction_theta_max 0.995
_diffrn_measurement_device '95mm CCD camera on \k-goniostat'
_diffrn_measurement_device_type 'Nonius KappaCCD'
_diffrn_measurement_method '\f scans and \w scans with \k offset'
_diffrn_radiation_monochromator 'horizontally mounted graphite crystal'
_diffrn_radiation_source 'fine-focus sealed tube'
_diffrn_radiation_type MoK\a
_diffrn_radiation_wavelength 0.71073
_diffrn_reflns_av_R_equivalents 0.0456
_diffrn_reflns_av_sigmaI/netI 0.0431
_diffrn_reflns_limit_h_max 11
_diffrn_reflns_limit_h_min -11
_diffrn_reflns_limit_k_max 12
_diffrn_reflns_limit_k_min -12
_diffrn_reflns_limit_l_max 13
_diffrn_reflns_limit_l_min -13
_diffrn_reflns_number 16273
_diffrn_reflns_theta_full 27.49
_diffrn_reflns_theta_max 27.49
_diffrn_reflns_theta_min 2.71
_exptl_absorpt_coefficient_mu 1.707
_exptl_absorpt_correction_T_max 0.9030
_exptl_absorpt_correction_T_min 0.7648
_exptl_absorpt_correction_type multi-scan
_exptl_absorpt_process_details 'Xprep in Shelxtl v.6.14-1 (Sheldrick, 2005)'
_exptl_crystal_colour green
_exptl_crystal_density_diffrn 1.761
_exptl_crystal_density_method 'not measured'
_exptl_crystal_description block
_exptl_crystal_F_000 466
_exptl_crystal_size_max 0.17
_exptl_crystal_size_mid 0.09
_exptl_crystal_size_min 0.06
_refine_diff_density_max 0.799
_refine_diff_density_min -0.595
_refine_diff_density_rms 0.084
_refine_ls_extinction_method none
_refine_ls_goodness_of_fit_ref 1.025
_refine_ls_hydrogen_treatment mixed
_refine_ls_matrix_type full
_refine_ls_number_parameters 225
_refine_ls_number_reflns 3935
_refine_ls_number_restraints 0
_refine_ls_restrained_S_all 1.025
_refine_ls_R_factor_all 0.0511
_refine_ls_R_factor_gt 0.0335
_refine_ls_shift/su_max 0.001
_refine_ls_shift/su_mean 0.000
_refine_ls_structure_factor_coef Fsqd
_refine_ls_weighting_details 'calc w=1/[\s^2^(Fo^2^)+(0.0363P)^2^+0.8806P] where P=(Fo^2^+2Fc^2^)/3'
_refine_ls_weighting_scheme calc
_refine_ls_wR_factor_gt 0.0778
_refine_ls_wR_factor_ref 0.0847
_reflns_number_gt 3115
_reflns_number_total 3935
_reflns_threshold_expression >2sigma(I)
_cod_data_source_file c3ce42343c.txt
_cod_data_source_block ig80d
_cod_database_code 7213721

loop_
_symmetry_equiv_pos_as_xyz
'x, y, z'
'-x, -y, -z'

loop_
_atom_site_label
_atom_site_type_symbol
_atom_site_fract_x
_atom_site_fract_y
_atom_site_fract_z
_atom_site_U_iso_or_equiv
_atom_site_adp_type
_atom_site_occupancy
_atom_site_symmetry_multiplicity
_atom_site_calc_flag
_atom_site_refinement_flags
Cu1 Cu -0.12786(3) 0.03691(3) 0.85283(3) 0.01563(10) Uani 1 1 d .
Cl1 Cl 0.29936(8) -0.47480(7) 0.73335(6) 0.02506(16) Uani 1 1 d .
S1 S -0.10800(8) -0.27485(7) 0.76737(6) 0.02033(15) Uani 1 1 d .
S2 S -0.25149(9) 0.08802(8) 0.52019(7) 0.02864(18) Uani 1 1 d .
O1 O -0.0435(2) 0.23580(19) 0.86708(18) 0.0198(4) Uani 1 1 d .
O2 O 0.0906(2) 0.00583(19) 0.87545(18) 0.0194(4) Uani 1 1 d .
O3 O -0.1890(2) -0.17068(19) 0.84275(17) 0.0181(4) Uani 1 1 d .
O4 O -0.2036(3) -0.0040(2) 0.62382(18) 0.0282(5) Uani 1 1 d .
O5 O 0.3726(3) -0.3379(3) 0.7260(2) 0.0493(7) Uani 1 1 d .
O6 O 0.3848(4) -0.5814(3) 0.6929(2) 0.0563(8) Uani 1 1 d .
O7 O 0.2800(3) -0.4852(2) 0.86367(18) 0.0287(5) Uani 1 1 d .
O8 O 0.1424(3) -0.4953(3) 0.6478(2) 0.0471(6) Uani 1 1 d .
N1 N -0.3442(2) 0.0753(2) 0.8647(2) 0.0157(4) Uani 1 1 d .
N2 N 0.1157(2) 0.2393(2) 0.8700(2) 0.0168(4) Uani 1 1 d .
H2N H 0.164(4) 0.321(3) 0.865(3) 0.018(7) Uiso 1 1 d .
C1 C 0.1775(3) 0.1210(3) 0.8751(2) 0.0161(5) Uani 1 1 d .
C2 C 0.3473(3) 0.1151(3) 0.8741(2) 0.0160(5) Uani 1 1 d .
C3 C 0.3815(3) -0.0145(3) 0.8225(2) 0.0158(5) Uani 1 1 d .
H3 H 0.2995 -0.0914 0.7907 0.019 Uiso 1 1 calc R
C4 C -0.4640(3) -0.0299(3) 0.8181(2) 0.0182(5) Uani 1 1 d .
H4 H -0.4415 -0.1178 0.7809 0.022 Uiso 1 1 calc R
C5 C -0.3768(3) 0.1998(3) 0.9161(2) 0.0168(5) Uani 1 1 d .
H5 H -0.2920 0.2739 0.9499 0.020 Uiso 1 1 calc R
C6 C 0.4698(3) 0.2245(3) 0.9217(3) 0.0179(5) Uani 1 1 d .
H6 H 0.4497 0.3140 0.9573 0.022 Uiso 1 1 calc R
C7 C -0.0760(4) 0.1976(4) 0.5145(4) 0.0408(8) Uani 1 1 d .
H7A H -0.0235 0.2436 0.6018 0.061 Uiso 1 1 calc R
H7B H -0.1037 0.2698 0.4586 0.061 Uiso 1 1 calc R
H7C H -0.0042 0.1398 0.4801 0.061 Uiso 1 1 calc R
C8 C -0.3504(4) 0.2220(4) 0.5851(3) 0.0380(8) Uani 1 1 d .
H8A H -0.4499 0.1789 0.6013 0.057 Uiso 1 1 calc R
H8B H -0.3732 0.2896 0.5233 0.057 Uiso 1 1 calc R
H8C H -0.2825 0.2714 0.6663 0.057 Uiso 1 1 calc R
C9 C -0.1142(4) -0.4265(3) 0.8492(3) 0.0282(6) Uani 1 1 d .
H9A H -0.0440 -0.4044 0.9355 0.042 Uiso 1 1 calc R
H9B H -0.0790 -0.5046 0.8002 0.042 Uiso 1 1 calc R
H9C H -0.2229 -0.4541 0.8568 0.042 Uiso 1 1 calc R
C10 C -0.2536(4) -0.3447(3) 0.6241(3) 0.0294(7) Uani 1 1 d .
H10A H -0.3493 -0.3867 0.6472 0.044 Uiso 1 1 calc R
H10B H -0.2119 -0.4173 0.5739 0.044 Uiso 1 1 calc R
H10C H -0.2796 -0.2686 0.5724 0.044 Uiso 1 1 calc R

loop_
_atom_site_aniso_label
_atom_site_aniso_U_11
_atom_site_aniso_U_22
_atom_site_aniso_U_33
_atom_site_aniso_U_23
_atom_site_aniso_U_13
_atom_site_aniso_U_12
Cu1 0.01085(15) 0.01456(16) 0.02169(17) 0.00215(12) 0.00408(12) 0.00218(11)
Cl1 0.0330(4) 0.0177(3) 0.0262(3) 0.0018(3) 0.0123(3) 0.0007(3)
S1 0.0185(3) 0.0176(3) 0.0256(3) -0.0004(3) 0.0081(3) 0.0026(3)
S2 0.0386(4) 0.0279(4) 0.0180(3) 0.0048(3) 0.0038(3) 0.0015(3)
O1 0.0112(8) 0.0191(9) 0.0305(10) 0.0033(8) 0.0071(8) 0.0035(7)
O2 0.0127(8) 0.0161(9) 0.0299(10) 0.0033(8) 0.0058(8) 0.0029(7)
O3 0.0175(9) 0.0173(9) 0.0216(9) 0.0025(7) 0.0083(7) 0.0044(7)
O4 0.0440(12) 0.0222(10) 0.0204(10) 0.0059(8) 0.0091(9) 0.0060(9)
O5 0.0641(17) 0.0321(13) 0.0521(15) 0.0067(11) 0.0239(13) -0.0156(12)
O6 0.091(2) 0.0541(17) 0.0372(13) 0.0095(12) 0.0242(14) 0.0486(16)
O7 0.0403(12) 0.0228(10) 0.0229(10) 0.0008(8) 0.0105(9) -0.0008(9)
O8 0.0372(13) 0.0625(17) 0.0353(13) 0.0030(12) -0.0004(11) 0.0007(12)
N1 0.0103(9) 0.0196(11) 0.0170(10) 0.0043(9) 0.0028(8) 0.0005(8)
N2 0.0110(10) 0.0164(11) 0.0235(11) 0.0031(9) 0.0055(9) 0.0000(9)
C1 0.0119(11) 0.0215(13) 0.0158(12) 0.0026(10) 0.0047(10) 0.0036(10)
C2 0.0133(11) 0.0210(13) 0.0150(12) 0.0046(10) 0.0046(10) 0.0036(10)
C3 0.0120(11) 0.0165(12) 0.0177(12) -0.0001(10) 0.0029(10) -0.0004(9)
C4 0.0154(12) 0.0177(13) 0.0216(13) 0.0006(10) 0.0051(10) 0.0035(10)
C5 0.0143(12) 0.0161(12) 0.0201(13) 0.0031(10) 0.0047(10) 0.0000(10)
C6 0.0157(12) 0.0168(13) 0.0218(13) 0.0022(10) 0.0050(10) 0.0036(10)
C7 0.0399(19) 0.0411(19) 0.053(2) 0.0263(17) 0.0244(17) 0.0108(16)
C8 0.0373(18) 0.0417(19) 0.0426(19) 0.0203(16) 0.0136(15) 0.0152(15)
C9 0.0379(16) 0.0180(13) 0.0287(15) 0.0026(12) 0.0042(13) 0.0110(12)
C10 0.0409(17) 0.0247(15) 0.0192(13) -0.0009(12) 0.0023(13) 0.0027(13)

loop_
_atom_type_symbol
_atom_type_description
_atom_type_scat_dispersion_real
_atom_type_scat_dispersion_imag
_atom_type_scat_source
C C 0.0033 0.0016 'International Tables Vol C Tables 4.2.6.8 and 6.1.1.4'
H H 0.0000 0.0000 'International Tables Vol C Tables 4.2.6.8 and 6.1.1.4'
N N 0.0061 0.0033 'International Tables Vol C Tables 4.2.6.8 and 6.1.1.4'
O O 0.0106 0.0060 'International Tables Vol C Tables 4.2.6.8 and 6.1.1.4'
S S 0.1246 0.1234 'International Tables Vol C Tables 4.2.6.8 and 6.1.1.4'
Cl Cl 0.1484 0.1585 'International Tables Vol C Tables 4.2.6.8 and 6.1.1.4'
Cu Cu 0.3201 1.2651 'International Tables Vol C Tables 4.2.6.8 and 6.1.1.4'

loop_
_geom_angle_atom_site_label_1
_geom_angle_atom_site_label_2
_geom_angle_atom_site_label_3
_geom_angle
_geom_angle_site_symmetry_1
_geom_angle_site_symmetry_3
O2 Cu1 O1 84.37(7) . .
O2 Cu1 N1 169.47(8) . .
O1 Cu1 N1 94.61(8) . .
O2 Cu1 O3 89.26(7) . .
O1 Cu1 O3 173.60(7) . .
N1 Cu1 O3 91.55(8) . .
O2 Cu1 O4 98.91(8) . .
O1 Cu1 O4 96.45(7) . .
N1 Cu1 O4 91.62(8) . .
O3 Cu1 O4 85.09(7) . .
O6 Cl1 O5 111.86(18) . .
O6 Cl1 O7 110.69(14) . .
O5 Cl1 O7 110.28(13) . .
O6 Cl1 O8 108.24(17) . .
O5 Cl1 O8 107.77(17) . .
O7 Cl1 O8 107.84(14) . .
O3 S1 C9 103.46(12) . .
O3 S1 C10 105.18(13) . .
C9 S1 C10 98.15(14) . .
O4 S2 C8 107.43(14) . .
O4 S2 C7 106.39(15) . .
C8 S2 C7 97.71(17) . .
N2 O1 Cu1 106.32(14) . .
C1 O2 Cu1 110.28(15) . .
S1 O3 Cu1 119.96(10) . .
S2 O4 Cu1 134.33(11) . .
C5 N1 C4 118.7(2) . .
C5 N1 Cu1 123.69(17) . .
C4 N1 Cu1 117.64(17) . .
C1 N2 O1 118.3(2) . .
C1 N2 H2N 127(2) . .
O1 N2 H2N 115(2) . .
O2 C1 N2 120.1(2) . .
O2 C1 C2 118.3(2) . .
N2 C1 C2 121.6(2) . .
C6 C2 C3 119.1(2) . .
C6 C2 C1 125.8(2) . .
C3 C2 C1 115.1(2) . .
C4 C3 C2 119.1(2) 1_655 .
C4 C3 H3 120.4 1_655 .
C2 C3 H3 120.4 . .
N1 C4 C3 122.3(2) . 1_455
N1 C4 H4 118.9 . .
C3 C4 H4 118.9 1_455 .
N1 C5 C6 122.5(2) . 1_455
N1 C5 H5 118.8 . .
C6 C5 H5 118.8 1_455 .
C2 C6 C5 118.4(2) . 1_655
C2 C6 H6 120.8 . .
C5 C6 H6 120.8 1_655 .
S2 C7 H7A 109.5 . .
S2 C7 H7B 109.5 . .
H7A C7 H7B 109.5 . .
S2 C7 H7C 109.5 . .
H7A C7 H7C 109.5 . .
H7B C7 H7C 109.5 . .
S2 C8 H8A 109.5 . .
S2 C8 H8B 109.5 . .
H8A C8 H8B 109.5 . .
S2 C8 H8C 109.5 . .
H8A C8 H8C 109.5 . .
H8B C8 H8C 109.5 . .
S1 C9 H9A 109.5 . .
S1 C9 H9B 109.5 . .
H9A C9 H9B 109.5 . .
S1 C9 H9C 109.5 . .
H9A C9 H9C 109.5 . .
H9B C9 H9C 109.5 . .
S1 C10 H10A 109.5 . .
S1 C10 H10B 109.5 . .
H10A C10 H10B 109.5 . .
S1 C10 H10C 109.5 . .
H10A C10 H10C 109.5 . .
H10B C10 H10C 109.5 . .

loop_
_geom_bond_atom_site_label_1
_geom_bond_atom_site_label_2
_geom_bond_distance
_geom_bond_site_symmetry_2
Cu1 O2 1.9238(17) .
Cu1 O1 1.9511(18) .
Cu1 N1 1.984(2) .
Cu1 O3 1.9938(18) .
Cu1 O4 2.3736(19) .
Cl1 O6 1.409(2) .
Cl1 O5 1.418(2) .
Cl1 O7 1.453(2) .
Cl1 O8 1.454(2) .
S1 O3 1.5362(18) .
S1 C9 1.781(3) .
S1 C10 1.781(3) .
S2 O4 1.508(2) .
S2 C8 1.779(3) .
S2 C7 1.780(3) .
O1 N2 1.377(3) .
O2 C1 1.275(3) .
N1 C5 1.343(3) .
N1 C4 1.344(3) .
N2 C1 1.307(3) .
N2 H2N 0.86(3) .
C1 C2 1.488(3) .
C2 C6 1.385(4) .
C2 C3 1.392(4) .
C3 C4 1.378(3) 1_655
C3 H3 0.9500 .
C4 C3 1.378(3) 1_455
C4 H4 0.9500 .
C5 C6 1.393(3) 1_455
C5 H5 0.9500 .
C6 C5 1.393(3) 1_655
C6 H6 0.9500 .
C7 H7A 0.9800 .
C7 H7B 0.9800 .
C7 H7C 0.9800 .
C8 H8A 0.9800 .
C8 H8B 0.9800 .
C8 H8C 0.9800 .
C9 H9A 0.9800 .
C9 H9B 0.9800 .
C9 H9C 0.9800 .
C10 H10A 0.9800 .
C10 H10B 0.9800 .
C10 H10C 0.9800 .

loop_
_geom_hbond_atom_site_label_D
_geom_hbond_atom_site_label_H
_geom_hbond_atom_site_label_A
_geom_hbond_distance_DH
_geom_hbond_distance_HA
_geom_hbond_distance_DA
_geom_hbond_angle_DHA
_geom_hbond_site_symmetry_A
N2 H2N O7 0.86(3) 2.03(3) 2.890(3) 177(3) 1_565
